data_7054950
loop_
_publ_author_name
'Luo, Hui'
'Ma, Chao'
'Jiao, Cheng-Qi'
'Sun, Zhen-Gang'
'Sun, Tong'
'Ma, Ming-Xue'
'Zhu, Yan-Yu'
'Li, Wen-Zhu'
'Wang, Mei-Ling'
'Zhang, Xiao-Wen'

_publ_section_title
;
 Synthesis, structures, luminescent and molecular recognition properties
 of three new alkaline earth metal carboxyphosphonates with a 3D
 supramolecular structure
;
_journal_issue 8
_journal_name_full 'New J. Chem.'
_journal_page_first 6611
_journal_paper_doi 10.1039/C5NJ00656B
_journal_volume 39
_journal_year 2015
_chemical_formula_sum 'C10 H17 N O10 P2 Sr'
_chemical_formula_weight 460.81
_chemical_name_systematic
; 
 ? 
;
_space_group_IT_number 2
_symmetry_cell_setting triclinic
_symmetry_space_group_name_Hall '-P 1'
_symmetry_space_group_name_H-M 'P -1'
_atom_sites_solution_hydrogens geom
_atom_sites_solution_primary direct
_atom_sites_solution_secondary difmap
_audit_block_doi 10.5517/cc140g4r
_audit_creation_method SHELXL-97
_audit_update_record
;
2015-05-20 deposited with the CCDC.
2015-06-19 downloaded from the CCDC.
;
_cell_angle_alpha 93.878(2)
_cell_angle_beta 95.2730(10)
_cell_angle_gamma 102.285(2)
_cell_formula_units_Z 2
_cell_length_a 6.0359(6)
_cell_length_b 8.0803(8)
_cell_length_c 16.5511(15)
_cell_measurement_reflns_used 1597
_cell_measurement_temperature 296(2)
_cell_measurement_theta_max 28.01
_cell_measurement_theta_min 2.59
_cell_volume 782.25(13)
_computing_cell_refinement 'Bruker SMART'
_computing_data_collection 'Bruker SMART'
_computing_data_reduction 'Bruker SAINT'
_computing_molecular_graphics 'Bruker SHELXTL'
_computing_publication_material 'Bruker SHELXTL'
_computing_structure_refinement 'Bruker SHELXTL'
_computing_structure_solution 'Bruker SHELXTL'
_diffrn_ambient_temperature 296(2)
_diffrn_measured_fraction_theta_full 0.984
_diffrn_measured_fraction_theta_max 0.984
_diffrn_measurement_method 'omega scans'
_diffrn_radiation_monochromator graphite
_diffrn_radiation_source 'fine-focus sealed tube'
_diffrn_radiation_type MoK\a
_diffrn_radiation_wavelength 0.71073
_diffrn_reflns_av_R_equivalents 0.0214
_diffrn_reflns_limit_h_max 7
_diffrn_reflns_limit_h_min -7
_diffrn_reflns_limit_k_max 10
_diffrn_reflns_limit_k_min -5
_diffrn_reflns_limit_l_max 16
_diffrn_reflns_limit_l_min -20
_diffrn_reflns_number 4472
_diffrn_reflns_theta_full 26.50
_diffrn_reflns_theta_max 26.50
_diffrn_reflns_theta_min 2.48
_diffrn_standards_decay_% 0
_diffrn_standards_interval_count 0
_diffrn_standards_interval_time 0
_diffrn_standards_number 0
_exptl_absorpt_coefficient_mu 3.705
_exptl_absorpt_correction_T_max 0.9296
_exptl_absorpt_correction_T_min 0.8364
_exptl_absorpt_correction_type empirical
_exptl_absorpt_process_details sadabs
_exptl_crystal_colour colorless
_exptl_crystal_density_diffrn 1.956
_exptl_crystal_density_method 'not measured'
_exptl_crystal_description block
_exptl_crystal_F_000 464
_exptl_crystal_size_max 0.05
_exptl_crystal_size_mid 0.03
_exptl_crystal_size_min 0.02
_refine_diff_density_max 0.756
_refine_diff_density_min -0.786
_refine_diff_density_rms 0.107
_refine_ls_extinction_method none
_refine_ls_goodness_of_fit_ref 1.015
_refine_ls_hydrogen_treatment mixed
_refine_ls_matrix_type full
_refine_ls_number_parameters 193
_refine_ls_number_reflns 3190
_refine_ls_number_restraints 0
_refine_ls_restrained_S_all 1.015
_refine_ls_R_factor_all 0.0503
_refine_ls_R_factor_gt 0.0379
_refine_ls_shift/su_max 0.001
_refine_ls_shift/su_mean 0.000
_refine_ls_structure_factor_coef Fsqd
_refine_ls_weighting_details 'calc w=1/[\s^2^(Fo^2^)+(0.0503P)^2^+0.2510P] where P=(Fo^2^+2Fc^2^)/3'
_refine_ls_weighting_scheme calc
_refine_ls_wR_factor_gt 0.0874
_refine_ls_wR_factor_ref 0.0929
_reflns_number_gt 2670
_reflns_number_total 3190
_reflns_threshold_expression >2sigma(I)
_cod_data_source_file c5nj00656b2.cif
_cod_data_source_block szg223
_cod_depositor_comments
;
The following automatic conversions were performed:

'_symmetry_cell_setting' value 'Triclinic' changed to 'triclinic'
according to
/usr/data/users/saulius/crontab/automatic-downloads/rss-feeds/RSC/lib/dictionaries/cif_core.dic
dictionary named 'cif_core.dic' version 2.4.2 from 2011-04-26.

Automatic conversion script
Id: cif_fix_values 3271 2015-04-21 07:52:19Z andrius 

 Adding full bibliography for 7054949--7054951.cif.
;
_cod_original_sg_symbol_H-M 'P-1   '
_cod_database_code 7054950
_diffrn_reflns_av_unneti/neti 0.0508

loop_
_symmetry_equiv_pos_as_xyz
'x, y, z'
'-x, -y, -z'

loop_
_atom_site_label
_atom_site_type_symbol
_atom_site_fract_x
_atom_site_fract_y
_atom_site_fract_z
_atom_site_U_iso_or_equiv
_atom_site_adp_type
_atom_site_occupancy
_atom_site_symmetry_multiplicity
_atom_site_calc_flag
_atom_site_refinement_flags
Sr1 Sr 0.20131(6) 0.34703(5) 0.43517(2) 0.01463(12) Uani 1 1 d .
P1 P -0.23817(15) 0.47065(12) 0.33911(5) 0.0133(2) Uani 1 1 d .
P2 P 0.34660(16) 0.96006(13) 0.32961(6) 0.0146(2) Uani 1 1 d .
O1 O -0.0804(4) 0.3581(4) 0.31142(15) 0.0192(6) Uani 1 1 d .
O2 O -0.1354(4) 0.5730(4) 0.41861(15) 0.0229(6) Uani 1 1 d .
O3 O -0.4831(4) 0.3729(3) 0.33913(15) 0.0180(6) Uani 1 1 d .
O4 O 0.3933(5) 1.0812(4) 0.26034(15) 0.0219(6) Uani 1 1 d .
H4A H 0.4856 1.1728 0.2800 0.033 Uiso 1 1 d R
O5 O 0.5559(4) 0.8993(4) 0.35929(15) 0.0200(6) Uani 1 1 d .
H5A H 0.6560 0.9833 0.3827 0.030 Uiso 1 1 d R
O6 O 0.2256(4) 1.0365(4) 0.39331(16) 0.0205(6) Uani 1 1 d .
O7 O -0.2437(6) 0.5371(5) -0.1594(2) 0.0533(10) Uani 1 1 d .
O8 O 0.0880(5) 0.7229(4) -0.15774(17) 0.0349(8) Uani 1 1 d .
H8 H 0.0795 0.6835 -0.2052 0.052 Uiso 1 1 d R
O9 O 0.5679(4) 0.3366(3) 0.53191(15) 0.0189(6) Uani 1 1 d .
H9A H 0.6178 0.2502 0.5166 0.023 Uiso 1 1 d R
H9C H 0.5337 0.3294 0.5804 0.023 Uiso 1 1 d R
O10 O -0.1605(4) 0.1377(4) 0.47019(16) 0.0207(6) Uani 1 1 d .
H10A H -0.1266 0.0437 0.4802 0.025 Uiso 1 1 d R
H10B H -0.2087 0.1798 0.5118 0.031 Uiso 1 1 d R
N1 N -0.0954(5) 0.7862(4) 0.27280(18) 0.0148(6) Uani 1 1 d .
C1 C -0.2608(6) 0.6167(5) 0.2596(2) 0.0160(8) Uani 1 1 d .
H1A H -0.2401 0.5608 0.2080 0.019 Uiso 1 1 d R
H1B H -0.4143 0.6365 0.2550 0.019 Uiso 1 1 d R
C2 C 0.1489(2) 0.76949(18) 0.28125(8) 0.0160(8) Uani 1 1 d .
H2A H 0.1921 0.7438 0.2276 0.019 Uiso 1 1 d R
H2B H 0.1617 0.6747 0.3130 0.019 Uiso 1 1 d R
C3 C -0.1393(2) 0.90388(18) 0.20816(8) 0.0187(8) Uani 1 1 d R
H3A H -0.2908 0.9251 0.2110 0.022 Uiso 1 1 d R
H3B H -0.0308 1.0119 0.2207 0.022 Uiso 1 1 d R
C4 C -0.1220(2) 0.83639(18) 0.12211(8) 0.0186(8) Uani 1 1 d R
C5 C -0.3160(2) 0.74581(18) 0.07384(8) 0.0261(9) Uani 1 1 d R
H5 H -0.4557 0.7254 0.0951 0.031 Uiso 1 1 d R
C6 C -0.3041(2) 0.68552(18) -0.00591(8) 0.0309(10) Uani 1 1 d R
H6 H -0.4345 0.6237 -0.0376 0.037 Uiso 1 1 d R
C7 C -0.0955(2) 0.71769(18) -0.03837(8) 0.0258(9) Uani 1 1 d R
C8 C 0.0955(2) 0.80867(18) 0.00866(8) 0.0268(10) Uani 1 1 d R
H8A H 0.2345 0.8295 -0.0131 0.032 Uiso 1 1 d R
C9 C 0.0853(2) 0.87064(18) 0.08850(8) 0.0251(9) Uani 1 1 d R
H9 H 0.2158 0.9343 0.1194 0.030 Uiso 1 1 d R
C10 C -0.0943(2) 0.64884(18) -0.12452(8) 0.0286(10) Uani 1 1 d R

loop_
_atom_site_aniso_label
_atom_site_aniso_U_11
_atom_site_aniso_U_22
_atom_site_aniso_U_33
_atom_site_aniso_U_23
_atom_site_aniso_U_13
_atom_site_aniso_U_12
Sr1 0.01322(18) 0.0160(2) 0.01395(18) 0.00014(14) 0.00167(12) 0.00201(14)
P1 0.0122(4) 0.0140(5) 0.0129(4) 0.0015(4) 0.0027(3) 0.0003(4)
P2 0.0156(5) 0.0126(5) 0.0144(5) 0.0002(4) 0.0031(4) 0.0002(4)
O1 0.0200(14) 0.0230(15) 0.0173(13) 0.0025(12) 0.0038(11) 0.0095(12)
O2 0.0211(14) 0.0305(17) 0.0136(13) -0.0011(12) 0.0035(11) -0.0018(12)
O3 0.0158(13) 0.0166(14) 0.0209(14) 0.0018(11) 0.0068(11) -0.0003(11)
O4 0.0276(15) 0.0165(15) 0.0179(14) 0.0020(12) 0.0028(11) -0.0033(12)
O5 0.0126(13) 0.0198(15) 0.0250(14) -0.0022(12) 0.0006(11) -0.0003(11)
O6 0.0221(14) 0.0192(15) 0.0209(14) 0.0008(12) 0.0068(11) 0.0043(12)
O7 0.055(2) 0.057(3) 0.0336(19) -0.0199(18) 0.0112(17) -0.014(2)
O8 0.0453(19) 0.038(2) 0.0200(15) -0.0026(14) 0.0111(14) 0.0049(16)
O9 0.0204(14) 0.0199(15) 0.0180(13) -0.0003(11) 0.0046(11) 0.0078(12)
O10 0.0205(14) 0.0190(15) 0.0227(14) -0.0002(12) 0.0069(11) 0.0037(12)
N1 0.0149(15) 0.0121(16) 0.0174(16) 0.0043(13) 0.0033(12) 0.0019(13)
C1 0.0128(17) 0.0134(19) 0.0188(19) 0.0011(16) -0.0009(14) -0.0030(15)
C2 0.0134(18) 0.0146(19) 0.0198(19) 0.0027(16) 0.0034(14) 0.0015(15)
C3 0.023(2) 0.016(2) 0.0183(19) 0.0085(16) 0.0043(15) 0.0060(16)
C4 0.025(2) 0.017(2) 0.0173(19) 0.0069(16) 0.0049(15) 0.0086(17)
C5 0.020(2) 0.035(3) 0.023(2) 0.0043(19) 0.0055(16) 0.0014(19)
C6 0.027(2) 0.035(3) 0.024(2) 0.001(2) -0.0007(17) -0.006(2)
C7 0.036(2) 0.027(2) 0.0151(19) 0.0052(18) 0.0046(17) 0.006(2)
C8 0.024(2) 0.035(3) 0.024(2) 0.004(2) 0.0076(17) 0.0100(19)
C9 0.020(2) 0.034(3) 0.019(2) 0.0040(19) 0.0023(16) 0.0018(19)
C10 0.037(3) 0.025(2) 0.024(2) 0.0021(19) 0.0048(19) 0.009(2)

loop_
_atom_type_symbol
_atom_type_description
_atom_type_scat_dispersion_real
_atom_type_scat_dispersion_imag
_atom_type_scat_source
C C 0.0033 0.0016 'International Tables Vol C Tables 4.2.6.8 and 6.1.1.4'
H H 0.0000 0.0000 'International Tables Vol C Tables 4.2.6.8 and 6.1.1.4'
N N 0.0061 0.0033 'International Tables Vol C Tables 4.2.6.8 and 6.1.1.4'
O O 0.0106 0.0060 'International Tables Vol C Tables 4.2.6.8 and 6.1.1.4'
P P 0.1023 0.0942 'International Tables Vol C Tables 4.2.6.8 and 6.1.1.4'
Sr Sr -1.5307 3.2498 'International Tables Vol C Tables 4.2.6.8 and 6.1.1.4'

loop_
_geom_angle_atom_site_label_1
_geom_angle_atom_site_label_2
_geom_angle_atom_site_label_3
_geom_angle
_geom_angle_site_symmetry_1
_geom_angle_site_symmetry_3
O2 Sr1 O1 123.50(8) 2_566 .
O2 Sr1 O3 141.78(9) 2_566 1_655
O1 Sr1 O3 88.06(8) . 1_655
O2 Sr1 O6 118.97(9) 2_566 1_545
O1 Sr1 O6 93.37(9) . 1_545
O3 Sr1 O6 74.84(8) 1_655 1_545
O2 Sr1 O10 71.60(9) 2_566 .
O1 Sr1 O10 79.20(8) . .
O3 Sr1 O10 141.82(9) 1_655 .
O6 Sr1 O10 70.24(8) 1_545 .
O2 Sr1 O9 71.41(8) 2_566 .
O1 Sr1 O9 164.36(8) . .
O3 Sr1 O9 76.35(8) 1_655 .
O6 Sr1 O9 81.60(8) 1_545 .
O10 Sr1 O9 112.49(8) . .
O2 Sr1 O9 75.25(9) 2_566 2_666
O1 Sr1 O9 104.26(8) . 2_666
O3 Sr1 O9 76.34(8) 1_655 2_666
O6 Sr1 O9 145.48(8) 1_545 2_666
O10 Sr1 O9 141.61(8) . 2_666
O9 Sr1 O9 73.44(9) . 2_666
O2 Sr1 O2 75.57(9) 2_566 .
O1 Sr1 O2 52.34(8) . .
O3 Sr1 O2 118.91(8) 1_655 .
O6 Sr1 O2 139.15(8) 1_545 .
O10 Sr1 O2 80.76(8) . .
O9 Sr1 O2 137.36(8) . .
O9 Sr1 O2 72.64(8) 2_666 .
O2 Sr1 Sr1 69.04(6) 2_566 2_666
O1 Sr1 Sr1 138.95(6) . 2_666
O3 Sr1 Sr1 72.87(6) 1_655 2_666
O6 Sr1 Sr1 115.04(6) 1_545 2_666
O10 Sr1 Sr1 136.69(6) . 2_666
O9 Sr1 Sr1 36.74(6) . 2_666
O9 Sr1 Sr1 36.70(5) 2_666 2_666
O2 Sr1 Sr1 105.81(6) . 2_666
O2 Sr1 Sr1 41.47(6) 2_566 2_566
O1 Sr1 Sr1 84.36(6) . 2_566
O3 Sr1 Sr1 141.75(6) 1_655 2_566
O6 Sr1 Sr1 142.91(6) 1_545 2_566
O10 Sr1 Sr1 72.99(6) . 2_566
O9 Sr1 Sr1 108.57(6) . 2_566
O9 Sr1 Sr1 69.43(6) 2_666 2_566
O2 Sr1 Sr1 34.10(5) . 2_566
Sr1 Sr1 Sr1 88.810(15) 2_666 2_566
O2 P1 O3 114.59(15) . .
O2 P1 O1 110.10(15) . .
O3 P1 O1 112.86(16) . .
O2 P1 C1 109.16(17) . .
O3 P1 C1 103.02(15) . .
O1 P1 C1 106.52(16) . .
O5 P2 O6 116.89(15) . .
O5 P2 O4 111.75(15) . .
O6 P2 O4 110.38(16) . .
O5 P2 C2 104.48(13) . .
O6 P2 C2 106.98(12) . .
O4 P2 C2 105.42(12) . .
P1 O1 Sr1 106.72(13) . .
P1 O2 Sr1 145.40(15) . 2_566
P1 O2 Sr1 88.51(13) . .
Sr1 O2 Sr1 104.43(9) 2_566 .
P1 O3 Sr1 137.72(15) . 1_455
P2 O4 H4A 109.0 . .
P2 O5 H5A 109.1 . .
P2 O6 Sr1 132.62(15) . 1_565
C10 O8 H8 109.5 . .
Sr1 O9 Sr1 106.56(9) . 2_666
Sr1 O9 H9A 109.2 . .
Sr1 O9 H9A 127.8 2_666 .
Sr1 O9 H9C 109.2 . .
Sr1 O9 H9C 92.5 2_666 .
H9A O9 H9C 109.6 . .
Sr1 O10 H10A 109.2 . .
Sr1 O10 H10B 109.3 . .
H10A O10 H10B 109.6 . .
C1 N1 C2 112.5(2) . .
C1 N1 C3 112.3(2) . .
C2 N1 C3 111.7(2) . .
N1 C1 P1 115.9(2) . .
N1 C1 H1A 108.4 . .
P1 C1 H1A 108.3 . .
N1 C1 H1B 108.3 . .
P1 C1 H1B 108.2 . .
H1A C1 H1B 107.4 . .
N1 C2 P2 113.34(15) . .
N1 C2 H2A 108.8 . .
P2 C2 H2A 108.9 . .
N1 C2 H2B 108.9 . .
P2 C2 H2B 109.0 . .
H2A C2 H2B 107.7 . .
C4 C3 N1 114.50(13) . .
C4 C3 H3A 108.7 . .
N1 C3 H3A 108.6 . .
C4 C3 H3B 108.7 . .
N1 C3 H3B 108.6 . .
H3A C3 H3B 107.6 . .
C5 C4 C9 119.0 . .
C5 C4 C3 120.0 . .
C9 C4 C3 121.0 . .
C4 C5 C6 120.8 . .
C4 C5 H5 119.7 . .
C6 C5 H5 119.5 . .
C5 C6 C7 119.7 . .
C5 C6 H6 120.3 . .
C7 C6 H6 120.0 . .
C8 C7 C6 119.6 . .
C8 C7 C10 123.3 . .
C6 C7 C10 117.1 . .
C7 C8 C9 121.1 . .
C7 C8 H8A 119.5 . .
C9 C8 H8A 119.5 . .
C8 C9 C4 119.7 . .
C8 C9 H9 120.2 . .
C4 C9 H9 120.1 . .
O7 C10 O8 123.9(2) . .
O7 C10 C7 123.23(17) . .
O8 C10 C7 112.91(15) . .

loop_
_geom_bond_atom_site_label_1
_geom_bond_atom_site_label_2
_geom_bond_distance
_geom_bond_site_symmetry_2
Sr1 O2 2.551(3) 2_566
Sr1 O1 2.558(2) .
Sr1 O3 2.575(2) 1_655
Sr1 O6 2.596(3) 1_545
Sr1 O10 2.600(3) .
Sr1 O9 2.629(3) .
Sr1 O9 2.632(3) 2_666
Sr1 O2 3.014(3) .
Sr1 Sr1 4.2171(7) 2_666
Sr1 Sr1 4.4068(7) 2_566
P1 O2 1.511(3) .
P1 O3 1.521(3) .
P1 O1 1.528(3) .
P1 C1 1.842(4) .
P2 O5 1.504(3) .
P2 O6 1.507(3) .
P2 O4 1.564(3) .
P2 C2 1.8197(17) .
O2 Sr1 2.551(3) 2_566
O3 Sr1 2.575(2) 1_455
O4 H4A 0.8501 .
O5 H5A 0.8500 .
O6 Sr1 2.596(3) 1_565
O7 C10 1.204(4) .
O8 C10 1.322(3) .
O8 H8 0.8200 .
O9 Sr1 2.632(3) 2_666
O9 H9A 0.8499 .
O9 H9C 0.8501 .
O10 H10A 0.8500 .
O10 H10B 0.8501 .
N1 C1 1.502(5) .
N1 C2 1.504(3) .
N1 C3 1.521(3) .
C1 H1A 0.9700 .
C1 H1B 0.9700 .
C2 H2A 0.9701 .
C2 H2B 0.9700 .
C3 C4 1.5111 .
C3 H3A 0.9700 .
C3 H3B 0.9700 .
C4 C5 1.3891 .
C4 C9 1.3971 .
C5 C6 1.3892 .
C5 H5 0.9301 .
C6 C7 1.3948 .
C6 H6 0.9300 .
C7 C8 1.3686 .
C7 C10 1.4963 .
C8 C9 1.3927 .
C8 H8A 0.9300 .
C9 H9 0.9299 .

loop_
_geom_hbond_atom_site_label_D
_geom_hbond_atom_site_label_H
_geom_hbond_atom_site_label_A
_geom_hbond_distance_DH
_geom_hbond_distance_HA
_geom_hbond_distance_DA
_geom_hbond_angle_DHA
_geom_hbond_site_symmetry_A
O8 H8 O1 0.82 1.77 2.577(4) 168.4 2_565
